data_7717368
loop_
_publ_author_name
'Leitner, Daniel'
'Neururer, Florian Rochus'
'Hohloch, Stephan'

_publ_section_title
;
 Synthesis and Electrochemical Properties of Molybdenum Nitrido Complexes
 Supported by Redox-Active NHC and MIC Ligands
;
_journal_name_full 'Dalton Transactions'
_journal_paper_doi 10.1039/D4DT02405B
_journal_year 2024
_chemical_formula_moiety 'C31 H43 Cl Mo N4 O2, 0.5(C6 H6)'
_chemical_formula_sum 'C34 H46 Cl Mo N4 O2'
_chemical_formula_weight 674.14
_space_group_crystal_system orthorhombic
_space_group_IT_number 64
_space_group_name_Hall '-C 2ac 2'
_space_group_name_H-M_alt 'C m c e'
_atom_sites_solution_hydrogens geom
_atom_sites_solution_primary dual
_audit_creation_date 2021-05-06
_audit_creation_method
;
Olex2 1.3
(compiled 2020.11.12 svn.r5f609507 for OlexSys, GUI svn.r6272)
;
_audit_update_record
;
2024-06-23 deposited with the CCDC.	2024-10-29 downloaded from the CCDC.
;
_cell_angle_alpha 90
_cell_angle_beta 90
_cell_angle_gamma 90
_cell_formula_units_Z 8
_cell_length_a 32.4454(15)
_cell_length_b 9.7068(4)
_cell_length_c 21.5529(9)
_cell_measurement_reflns_used 9996
_cell_measurement_temperature 187.0
_cell_measurement_theta_max 24.872
_cell_measurement_theta_min 2.269
_cell_volume 6787.9(5)
_computing_cell_refinement 'SAINT V8.40A (Bruker, 2019)'
_computing_data_collection 'Bruker Apex3 suite, 2021'
_computing_data_reduction 'SAINT V8.40A (Bruker, 2019)'
_computing_molecular_graphics 'Olex2 1.3 (Dolomanov et al., 2009)'
_computing_publication_material 'Olex2 1.3 (Dolomanov et al., 2009)'
_computing_structure_refinement 'SHELXL 2014/7 (Sheldrick, 2015)'
_computing_structure_solution 'SHELXT 2014/5 (Sheldrick, 2014)'
_diffrn_ambient_temperature 187.0
_diffrn_measured_fraction_theta_full 0.999
_diffrn_measured_fraction_theta_max 0.999
_diffrn_measurement_device_type 'Bruker D8 Quest'
_diffrn_measurement_method 'omega phi scans'
_diffrn_radiation_type MoK\a
_diffrn_radiation_wavelength 0.71073
_diffrn_reflns_av_R_equivalents 0.0789
_diffrn_reflns_av_unetI/netI 0.0221
_diffrn_reflns_Laue_measured_fraction_full 0.999
_diffrn_reflns_Laue_measured_fraction_max 0.999
_diffrn_reflns_limit_h_max 38
_diffrn_reflns_limit_h_min -38
_diffrn_reflns_limit_k_max 11
_diffrn_reflns_limit_k_min -11
_diffrn_reflns_limit_l_max 25
_diffrn_reflns_limit_l_min -25
_diffrn_reflns_number 69352
_diffrn_reflns_point_group_measured_fraction_full 0.999
_diffrn_reflns_point_group_measured_fraction_max 0.999
_diffrn_reflns_theta_full 25.056
_diffrn_reflns_theta_max 25.056
_diffrn_reflns_theta_min 1.890
_diffrn_source_current 0.85
_diffrn_source_power 0.0425
_diffrn_source_voltage 50.0
_exptl_absorpt_coefficient_mu 0.500
_exptl_absorpt_correction_T_max 0.7452
_exptl_absorpt_correction_T_min 0.6529
_exptl_absorpt_correction_type multi-scan
_exptl_absorpt_process_details
;
SADABS-2016/2 (Bruker,2016/2) was used for absorption correction.
wR2(int) was 0.0870 before and 0.0511 after correction.
The Ratio of minimum to maximum transmission is 0.8761.
The \l/2 correction factor is Not present.
;
_exptl_crystal_colour purple
_exptl_crystal_density_diffrn 1.319
_exptl_crystal_description needle
_exptl_crystal_F_000 2824
_exptl_crystal_size_max 0.48
_exptl_crystal_size_mid 0.11
_exptl_crystal_size_min 0.09
_refine_diff_density_max 1.427
_refine_diff_density_min -0.598
_refine_diff_density_rms 0.088
_refine_ls_extinction_method none
_refine_ls_goodness_of_fit_ref 1.135
_refine_ls_hydrogen_treatment constr
_refine_ls_matrix_type full
_refine_ls_number_parameters 220
_refine_ls_number_reflns 3069
_refine_ls_number_restraints 6
_refine_ls_restrained_S_all 1.134
_refine_ls_R_factor_all 0.0481
_refine_ls_R_factor_gt 0.0377
_refine_ls_shift/su_max 0.001
_refine_ls_shift/su_mean 0.000
_refine_ls_structure_factor_coef Fsqd
_refine_ls_weighting_details 'w=1/[\s^2^(Fo^2^)+(0.0512P)^2^+15.0734P] where P=(Fo^2^+2Fc^2^)/3'
_refine_ls_weighting_scheme calc
_refine_ls_wR_factor_gt 0.0964
_refine_ls_wR_factor_ref 0.1021
_reflns_Friedel_coverage 0.000
_reflns_number_gt 2605
_reflns_number_total 3069
_reflns_threshold_expression 'I > 2\s(I)'
_cod_data_source_file d4dt02405b2.cif
_cod_data_source_block sh_054_shm
_cod_original_sg_symbol_Hall '-C 2bc 2'
_cod_database_code 7717368
_shelx_shelxl_version_number 2014/7
_shelx_space_group_comment
;
The symmetry employed for this shelxl refinement is uniquely defined
by the following loop, which should always be used as a source of
symmetry information in preference to the above space-group names.
They are only intended as comments.
;
_exptl_absorpt_special_details 'Blessig, 1995'
_olex2_refinement_description
;
1. Fixed Uiso
 At 1.2 times of:
  All C(H) groups
 At 1.5 times of:
  All C(H,H,H) groups
2. Shared sites
{N1, C2}
3. Uiso/Uaniso restraints and constraints
Uanis(Cl1A) \\sim Ueq: with sigma of 0.001 and sigma for terminal atoms of 0.002
Uanis(N1) = Uanis(C2)
4. Others
 Fixed Sof: Mo1(0.47) Cl1(0.47) Mo1A(0.03) Cl1A(0.03) N1(0.5) C2(0.5) C61(0.5)
 H61A(0.5) H61B(0.5) H61C(0.5)
5.a Aromatic/amide H refined with riding coordinates:
 C6(H6), C8(H8), C100(H100), C101(H101)
5.b Idealised Me refined as rotating group:
 C24(H24A,H24B,H24C), C23(H23A,H23B,H23C), C22(H22A,H22B,H22C), C20(H20A,H20B,
 H20C), C19(H19A,H19B,H19C), C18(H18A,H18B,H18C), C61(H61A,H61B,H61C)
;
_olex2_submission_special_instructions 'No special instructions were received'

loop_
_space_group_symop_operation_xyz
'x, y, z'
'-x, -y+1/2, z+1/2'
'-x, y+1/2, -z+1/2'
'x, -y, -z'
'x+1/2, y+1/2, z'
'-x+1/2, -y+1, z+1/2'
'-x+1/2, y+1, -z+1/2'
'x+1/2, -y+1/2, -z'
'-x, -y, -z'
'x, y-1/2, -z-1/2'
'x, -y-1/2, z-1/2'
'-x, y, z'
'-x+1/2, -y+1/2, -z'
'x+1/2, y, -z-1/2'
'x+1/2, -y, z-1/2'
'-x+1/2, y+1/2, z'

loop_
_atom_site_label
_atom_site_type_symbol
_atom_site_fract_x
_atom_site_fract_y
_atom_site_fract_z
_atom_site_U_iso_or_equiv
_atom_site_adp_type
_atom_site_occupancy
_atom_site_site_symmetry_order
_atom_site_calc_flag
_atom_site_refinement_flags_posn
_atom_site_refinement_flags_adp
_atom_site_refinement_flags_occupancy
_atom_site_disorder_assembly
_atom_site_disorder_group
Mo1 Mo 0.5000 0.65462(4) 0.76292(2) 0.01742(14) Uani 0.94 2 d S T P A 1
Cl1 Cl 0.5000 0.64285(13) 0.87282(5) 0.0376(3) Uani 0.94 2 d S T P A 1
Mo1A Mo 0.5000 0.3393(6) 0.7373(2) 0.0180(11) Uani 0.06 2 d S T P B 2
Cl1A Cl 0.5000 0.8533(19) 0.8737(9) 0.036(4) Uani 0.06 2 d S TU P C 2
O1 O 0.55602(6) 0.7185(2) 0.75553(8) 0.0234(4) Uani 1 1 d . . . . .
N3 N 0.52030(7) 0.8099(2) 0.57791(10) 0.0205(5) Uani 1 1 d . . . . .
N1 N 0.53327(7) 0.7607(2) 0.63346(11) 0.0168(5) Uani 0.5 1 d . . P A 3
C2 C 0.53327(7) 0.7607(2) 0.63346(11) 0.0168(5) Uani 0.5 1 d . . P A 4
C6 C 0.60756(8) 0.7506(3) 0.60564(13) 0.0206(6) Uani 1 1 d . . . . .
H6 H 0.6006 0.7579 0.5630 0.025 Uiso 1 1 calc R U . . .
C1 C 0.5000 0.7340(4) 0.67004(16) 0.0162(8) Uani 1 2 d S T P . .
C10 C 0.58610(8) 0.7315(3) 0.71309(12) 0.0175(6) Uani 1 1 d . . . . .
C5 C 0.57624(8) 0.7476(3) 0.65013(12) 0.0161(5) Uani 1 1 d . . . . .
C7 C 0.64835(8) 0.7433(3) 0.62279(13) 0.0209(6) Uani 1 1 d . . . . .
C8 C 0.65742(8) 0.7363(3) 0.68628(13) 0.0218(6) Uani 1 1 d . . . . .
H8 H 0.6856 0.7345 0.6984 0.026 Uiso 1 1 calc R U . . .
C9 C 0.62778(8) 0.7319(3) 0.73230(12) 0.0198(6) Uani 1 1 d . . . . .
C21 C 0.63881(9) 0.7309(3) 0.80147(13) 0.0239(6) Uani 1 1 d . . . . .
C17 C 0.68361(9) 0.7439(3) 0.57535(14) 0.0274(7) Uani 1 1 d . . . . .
N10 N 0.5000 0.4938(4) 0.73930(17) 0.0311(9) Uani 1 2 d S T P . .
C24 C 0.61955(11) 0.8578(3) 0.83365(14) 0.0332(7) Uani 1 1 d . . . . .
H24A H 0.6306 0.9421 0.8150 0.050 Uiso 1 1 calc R U . . .
H24B H 0.6263 0.8560 0.8780 0.050 Uiso 1 1 calc R U . . .
H24C H 0.5896 0.8557 0.8284 0.050 Uiso 1 1 calc R U . . .
C23 C 0.62281(11) 0.5993(3) 0.83347(14) 0.0336(8) Uani 1 1 d . . . . .
H23A H 0.5926 0.5974 0.8316 0.050 Uiso 1 1 calc R U . . .
H23B H 0.6317 0.5986 0.8769 0.050 Uiso 1 1 calc R U . . .
H23C H 0.6339 0.5181 0.8122 0.050 Uiso 1 1 calc R U . . .
C22 C 0.68554(10) 0.7376(4) 0.81166(16) 0.0412(9) Uani 1 1 d . . . . .
H22A H 0.6985 0.6553 0.7939 0.062 Uiso 1 1 calc R U . . .
H22B H 0.6914 0.7418 0.8562 0.062 Uiso 1 1 calc R U . . .
H22C H 0.6966 0.8200 0.7913 0.062 Uiso 1 1 calc R U . . .
C20 C 0.71183(11) 0.8687(3) 0.58694(17) 0.0405(9) Uani 1 1 d . . . . .
H20A H 0.6958 0.9538 0.5830 0.061 Uiso 1 1 calc R U . . .
H20B H 0.7342 0.8689 0.5564 0.061 Uiso 1 1 calc R U . . .
H20C H 0.7235 0.8629 0.6288 0.061 Uiso 1 1 calc R U . . .
C19 C 0.70930(11) 0.6121(3) 0.58260(17) 0.0413(9) Uani 1 1 d . . . . .
H19A H 0.7208 0.6082 0.6246 0.062 Uiso 1 1 calc R U . . .
H19B H 0.7318 0.6125 0.5523 0.062 Uiso 1 1 calc R U . . .
H19C H 0.6917 0.5315 0.5756 0.062 Uiso 1 1 calc R U . . .
C18 C 0.66768(11) 0.7509(4) 0.50868(16) 0.0458(9) Uani 1 1 d . . . . .
H18A H 0.6500 0.6711 0.5004 0.069 Uiso 1 1 calc R U . . .
H18B H 0.6911 0.7504 0.4799 0.069 Uiso 1 1 calc R U . . .
H18C H 0.6517 0.8357 0.5030 0.069 Uiso 1 1 calc R U . . .
C61 C 0.53883(18) 0.8632(6) 0.5224(3) 0.0268(13) Uani 0.5 1 d . . P A .
H61A H 0.5529 0.7886 0.5003 0.040 Uiso 0.5 1 calc R U P . .
H61B H 0.5588 0.9350 0.5333 0.040 Uiso 0.5 1 calc R U P . .
H61C H 0.5174 0.9025 0.4957 0.040 Uiso 0.5 1 calc R U P . .
C100 C 0.5414(3) 0.5000 0.5000 0.122(5) Uani 1 2 d S T P D 3
H100 H 0.5707 0.5000 0.5000 0.147 Uiso 1 2 calc R U P D 3
C101 C 0.5203(2) 0.4697(5) 0.5516(3) 0.106(3) Uani 1 1 d . . . D 3
H101 H 0.5348 0.4480 0.5887 0.127 Uiso 1 1 calc R U . D 3

loop_
_atom_site_aniso_label
_atom_site_aniso_U_11
_atom_site_aniso_U_22
_atom_site_aniso_U_33
_atom_site_aniso_U_23
_atom_site_aniso_U_13
_atom_site_aniso_U_12
Mo1 0.0190(2) 0.0224(2) 0.0108(2) 0.00335(14) 0.000 0.000
Cl1 0.0595(8) 0.0409(7) 0.0123(5) 0.0056(5) 0.000 0.000
Mo1A 0.021(3) 0.021(3) 0.012(3) 0.009(2) 0.000 0.000
Cl1A 0.036(4) 0.036(4) 0.035(4) -0.001(2) 0.000 0.000
O1 0.0198(10) 0.0373(11) 0.0130(9) 0.0019(8) -0.0036(8) -0.0009(9)
N3 0.0227(11) 0.0241(12) 0.0147(12) 0.0006(9) 0.0001(9) 0.0012(10)
N1 0.0192(12) 0.0198(12) 0.0115(12) -0.0010(10) -0.0011(10) 0.0012(10)
C2 0.0192(12) 0.0198(12) 0.0115(12) -0.0010(10) -0.0011(10) 0.0012(10)
C6 0.0264(15) 0.0191(13) 0.0164(14) -0.0018(11) 0.0023(12) -0.0015(11)
C1 0.0169(19) 0.0214(19) 0.0104(18) -0.0017(14) 0.000 0.000
C10 0.0195(14) 0.0173(13) 0.0159(14) -0.0011(10) 0.0006(11) -0.0002(11)
C5 0.0175(13) 0.0138(12) 0.0169(13) -0.0010(10) -0.0009(11) -0.0010(10)
C7 0.0221(14) 0.0150(13) 0.0255(16) -0.0025(11) 0.0062(12) -0.0016(11)
C8 0.0181(14) 0.0185(14) 0.0286(17) -0.0024(11) -0.0022(12) 0.0001(11)
C9 0.0213(14) 0.0166(13) 0.0215(15) -0.0018(11) -0.0033(11) 0.0003(11)
C21 0.0241(15) 0.0262(15) 0.0213(15) 0.0007(12) -0.0076(12) -0.0009(12)
C17 0.0261(16) 0.0264(15) 0.0297(16) -0.0027(13) 0.0097(13) -0.0026(13)
N10 0.037(2) 0.025(2) 0.031(2) 0.0075(15) 0.000 0.000
C24 0.048(2) 0.0284(16) 0.0230(16) -0.0052(13) -0.0086(14) 0.0019(15)
C23 0.046(2) 0.0285(16) 0.0264(16) 0.0076(13) -0.0126(14) -0.0012(14)
C22 0.0303(18) 0.063(2) 0.0308(19) -0.0004(17) -0.0138(15) -0.0020(17)
C20 0.0350(19) 0.0350(18) 0.052(2) -0.0073(16) 0.0216(16) -0.0113(15)
C19 0.040(2) 0.0333(18) 0.050(2) -0.0042(16) 0.0214(17) 0.0078(15)
C18 0.040(2) 0.069(3) 0.0277(19) -0.0014(17) 0.0183(16) -0.0030(19)
C61 0.027(3) 0.034(3) 0.020(3) 0.007(2) 0.000(2) 0.006(3)
C100 0.076(6) 0.029(4) 0.261(16) -0.014(7) 0.000 0.000
C101 0.196(9) 0.027(2) 0.094(4) -0.005(2) -0.074(4) 0.004(3)

loop_
_atom_type_symbol
_atom_type_description
_atom_type_scat_dispersion_real
_atom_type_scat_dispersion_imag
_atom_type_scat_source
C C 0.0033 0.0016 'International Tables Vol C Tables 4.2.6.8 and 6.1.1.4'
H H 0.0000 0.0000 'International Tables Vol C Tables 4.2.6.8 and 6.1.1.4'
Cl Cl 0.1484 0.1585 'International Tables Vol C Tables 4.2.6.8 and 6.1.1.4'
Mo Mo -1.6832 0.6857 'International Tables Vol C Tables 4.2.6.8 and 6.1.1.4'
N N 0.0061 0.0033 'International Tables Vol C Tables 4.2.6.8 and 6.1.1.4'
O O 0.0106 0.0060 'International Tables Vol C Tables 4.2.6.8 and 6.1.1.4'

loop_
_geom_angle_atom_site_label_1
_geom_angle_atom_site_label_2
_geom_angle_atom_site_label_3
_geom_angle
_geom_angle_site_symmetry_1
_geom_angle_site_symmetry_3
_geom_angle_publ_flag
O1 Mo1 Cl1 95.63(6) . . ?
O1 Mo1 Cl1 95.63(6) 12_655 . ?
O1 Mo1 O1 141.21(13) . 12_655 ?
O1 Mo1 C1 78.89(6) . . ?
O1 Mo1 C1 78.89(6) 12_655 . ?
C1 Mo1 Cl1 161.71(10) . . ?
N10 Mo1 Cl1 105.30(13) . . ?
N10 Mo1 O1 106.27(7) . 12_655 ?
N10 Mo1 O1 106.27(7) . . ?
N10 Mo1 C1 92.99(16) . . ?
O1 Mo1A Cl1A 95.9(3) 10_557 10_557 ?
O1 Mo1A Cl1A 95.9(3) 3_646 10_557 ?
O1 Mo1A O1 113.9(3) 3_646 10_557 ?
O1 Mo1A C1 71.94(15) 3_646 10_557 ?
O1 Mo1A C1 71.94(15) 10_557 10_557 ?
C1 Mo1A Cl1A 156.2(5) 10_557 10_557 ?
C10 O1 Mo1 140.51(17) . . ?
C10 O1 Mo1A 127.4(2) . 10_567 ?
N3 N3 N1 108.08(14) 12_655 . ?
N3 N3 C2 108.08(14) 12_655 . ?
N3 N3 C61 114.8(3) 12_655 . ?
N1 N3 C61 137.1(3) . . ?
C2 N3 C61 137.1(3) . . ?
N3 N1 C1 109.4(2) . . ?
N3 N1 C5 123.4(2) . . ?
C1 N1 C5 127.2(2) . . ?
N3 C2 C1 109.4(2) . . ?
N3 C2 C5 123.4(2) . . ?
C1 C2 C5 127.2(2) . . ?
C5 C6 H6 119.5 . . ?
C7 C6 H6 119.5 . . ?
C7 C6 C5 120.9(3) . . ?
N1 C1 N1 104.9(3) 12_655 . ?
C2 C1 C2 104.9(3) 12_655 . ?
O1 C10 C5 120.2(2) . . ?
O1 C10 C9 119.7(2) . . ?
C5 C10 C9 120.0(2) . . ?
C6 C5 N1 121.9(2) . . ?
C6 C5 C2 121.9(2) . . ?
C6 C5 C10 120.0(2) . . ?
C10 C5 N1 118.1(2) . . ?
C10 C5 C2 118.1(2) . . ?
C6 C7 C8 117.8(3) . . ?
C6 C7 C17 122.5(3) . . ?
C8 C7 C17 119.6(3) . . ?
C7 C8 H8 118.1 . . ?
C9 C8 C7 123.8(3) . . ?
C9 C8 H8 118.1 . . ?
C10 C9 C21 120.5(2) . . ?
C8 C9 C10 117.1(2) . . ?
C8 C9 C21 122.4(2) . . ?
C9 C21 C24 109.7(2) . . ?
C9 C21 C23 111.2(2) . . ?
C9 C21 C22 111.7(3) . . ?
C23 C21 C24 108.9(3) . . ?
C22 C21 C24 107.6(3) . . ?
C22 C21 C23 107.7(3) . . ?
C7 C17 C20 109.8(2) . . ?
C7 C17 C19 109.5(2) . . ?
C19 C17 C20 108.5(3) . . ?
C18 C17 C7 112.0(3) . . ?
C18 C17 C20 108.6(3) . . ?
C18 C17 C19 108.5(3) . . ?
C21 C24 H24A 109.5 . . ?
C21 C24 H24B 109.5 . . ?
C21 C24 H24C 109.5 . . ?
H24A C24 H24B 109.5 . . ?
H24A C24 H24C 109.5 . . ?
H24B C24 H24C 109.5 . . ?
C21 C23 H23A 109.5 . . ?
C21 C23 H23B 109.5 . . ?
C21 C23 H23C 109.5 . . ?
H23A C23 H23B 109.5 . . ?
H23A C23 H23C 109.5 . . ?
H23B C23 H23C 109.5 . . ?
C21 C22 H22A 109.5 . . ?
C21 C22 H22B 109.5 . . ?
C21 C22 H22C 109.5 . . ?
H22A C22 H22B 109.5 . . ?
H22A C22 H22C 109.5 . . ?
H22B C22 H22C 109.5 . . ?
C17 C20 H20A 109.5 . . ?
C17 C20 H20B 109.5 . . ?
C17 C20 H20C 109.5 . . ?
H20A C20 H20B 109.5 . . ?
H20A C20 H20C 109.5 . . ?
H20B C20 H20C 109.5 . . ?
C17 C19 H19A 109.5 . . ?
C17 C19 H19B 109.5 . . ?
C17 C19 H19C 109.5 . . ?
H19A C19 H19B 109.5 . . ?
H19A C19 H19C 109.5 . . ?
H19B C19 H19C 109.5 . . ?
C17 C18 H18A 109.5 . . ?
C17 C18 H18B 109.5 . . ?
C17 C18 H18C 109.5 . . ?
H18A C18 H18B 109.5 . . ?
H18A C18 H18C 109.5 . . ?
H18B C18 H18C 109.5 . . ?
N3 C61 H61A 109.5 . . ?
N3 C61 H61B 109.5 . . ?
N3 C61 H61C 109.5 . . ?
H61A C61 H61B 109.5 . . ?
H61A C61 H61C 109.5 . . ?
H61B C61 H61C 109.5 . . ?
C101 C100 H100 120.8 . . ?
C101 C100 H100 120.8 4_566 . ?
C101 C100 C101 118.5(9) . 4_566 ?
C100 C101 H101 119.6 . . ?
C101 C101 C100 120.8(5) 12_655 . ?
C101 C101 H101 119.6 12_655 . ?

loop_
_geom_bond_atom_site_label_1
_geom_bond_atom_site_label_2
_geom_bond_distance
_geom_bond_site_symmetry_2
_geom_bond_publ_flag
Mo1 Cl1 2.3714(11) . ?
Mo1 O1 1.9268(19) . ?
Mo1 O1 1.9269(19) 12_655 ?
Mo1 C1 2.145(4) . ?
Mo1 N10 1.642(4) . ?
Mo1A Cl1A 2.39(2) 10_557 ?
Mo1A O1 2.169(4) 10_557 ?
Mo1A O1 2.169(4) 3_646 ?
Mo1A C1 2.244(6) 10_557 ?
Cl1A Mo1A 2.39(2) 10_567 ?
O1 Mo1A 2.169(4) 10_567 ?
O1 C10 1.344(3) . ?
N3 N3 1.317(5) 12_655 ?
N3 N1 1.356(3) . ?
N3 C2 1.356(3) . ?
N3 C61 1.436(6) . ?
N1 C1 1.362(3) . ?
N1 C5 1.445(3) . ?
C2 C1 1.362(3) . ?
C2 C5 1.445(3) . ?
C6 H6 0.9500 . ?
C6 C5 1.398(4) . ?
C6 C7 1.376(4) . ?
C1 Mo1A 2.244(6) 10_567 ?
C1 N1 1.362(3) 12_655 ?
C1 C2 1.362(3) 12_655 ?
C10 C5 1.403(4) . ?
C10 C9 1.414(4) . ?
C7 C8 1.401(4) . ?
C7 C17 1.535(4) . ?
C8 H8 0.9500 . ?
C8 C9 1.382(4) . ?
C9 C21 1.533(4) . ?
C21 C24 1.545(4) . ?
C21 C23 1.542(4) . ?
C21 C22 1.533(4) . ?
C17 C20 1.539(4) . ?
C17 C19 1.535(4) . ?
C17 C18 1.529(5) . ?
C24 H24A 0.9800 . ?
C24 H24B 0.9800 . ?
C24 H24C 0.9800 . ?
C23 H23A 0.9800 . ?
C23 H23B 0.9800 . ?
C23 H23C 0.9800 . ?
C22 H22A 0.9800 . ?
C22 H22B 0.9800 . ?
C22 H22C 0.9800 . ?
C20 H20A 0.9800 . ?
C20 H20B 0.9800 . ?
C20 H20C 0.9800 . ?
C19 H19A 0.9800 . ?
C19 H19B 0.9800 . ?
C19 H19C 0.9800 . ?
C18 H18A 0.9800 . ?
C18 H18B 0.9800 . ?
C18 H18C 0.9800 . ?
C61 H61A 0.9800 . ?
C61 H61B 0.9800 . ?
C61 H61C 0.9800 . ?
C100 H100 0.9500 . ?
C100 C101 1.340(8) 4_566 ?
C100 C101 1.340(8) . ?
C101 C101 1.318(14) 12_655 ?
C101 H101 0.9500 . ?

loop_
_geom_torsion_atom_site_label_1
_geom_torsion_atom_site_label_2
_geom_torsion_atom_site_label_3
_geom_torsion_atom_site_label_4
_geom_torsion
_geom_torsion_site_symmetry_1
_geom_torsion_site_symmetry_2
_geom_torsion_site_symmetry_3
_geom_torsion_site_symmetry_4
_geom_torsion_publ_flag
Mo1 O1 C10 C5 27.5(4) . . . . ?
Mo1 O1 C10 C9 -154.0(2) . . . . ?
Mo1A O1 C10 C5 -44.7(4) 10_567 . . . ?
Mo1A O1 C10 C9 133.8(3) 10_567 . . . ?
O1 C10 C5 N1 4.8(4) . . . . ?
O1 C10 C5 C2 4.8(4) . . . . ?
O1 C10 C5 C6 -175.2(2) . . . . ?
O1 C10 C9 C8 175.8(2) . . . . ?
O1 C10 C9 C21 -5.6(4) . . . . ?
N3 N3 N1 C1 -2.3(2) 12_655 . . . ?
N3 N3 N1 C5 -179.27(19) 12_655 . . . ?
N3 N3 C2 C1 -2.3(2) 12_655 . . . ?
N3 N3 C2 C5 -179.27(19) 12_655 . . . ?
N3 N1 C1 N1 3.6(4) . . . 12_655 ?
N3 N1 C5 C6 -16.9(4) . . . . ?
N3 N1 C5 C10 163.2(2) . . . . ?
N3 C2 C1 C2 3.6(4) . . . 12_655 ?
N3 C2 C5 C6 -16.9(4) . . . . ?
N3 C2 C5 C10 163.2(2) . . . . ?
C6 C7 C8 C9 2.2(4) . . . . ?
C6 C7 C17 C20 119.7(3) . . . . ?
C6 C7 C17 C19 -121.4(3) . . . . ?
C6 C7 C17 C18 -1.0(4) . . . . ?
C1 N1 C5 C6 166.7(3) . . . . ?
C1 N1 C5 C10 -13.3(4) . . . . ?
C1 C2 C5 C6 166.7(3) . . . . ?
C1 C2 C5 C10 -13.3(4) . . . . ?
C10 C9 C21 C24 -58.5(3) . . . . ?
C10 C9 C21 C23 62.0(3) . . . . ?
C10 C9 C21 C22 -177.7(3) . . . . ?
C5 N1 C1 N1 -179.59(16) . . . 12_655 ?
C5 C2 C1 C2 -179.59(16) . . . 12_655 ?
C5 C6 C7 C8 -1.6(4) . . . . ?
C5 C6 C7 C17 179.0(2) . . . . ?
C5 C10 C9 C8 -5.7(4) . . . . ?
C5 C10 C9 C21 173.0(2) . . . . ?
C7 C6 C5 N1 177.5(2) . . . . ?
C7 C6 C5 C2 177.5(2) . . . . ?
C7 C6 C5 C10 -2.5(4) . . . . ?
C7 C8 C9 C10 1.5(4) . . . . ?
C7 C8 C9 C21 -177.2(2) . . . . ?
C8 C7 C17 C20 -59.7(3) . . . . ?
C8 C7 C17 C19 59.3(3) . . . . ?
C8 C7 C17 C18 179.6(3) . . . . ?
C8 C9 C21 C24 120.1(3) . . . . ?
C8 C9 C21 C23 -119.4(3) . . . . ?
C8 C9 C21 C22 0.9(4) . . . . ?
C9 C10 C5 N1 -173.7(2) . . . . ?
C9 C10 C5 C2 -173.7(2) . . . . ?
C9 C10 C5 C6 6.3(4) . . . . ?
C17 C7 C8 C9 -178.4(2) . . . . ?
C61 N3 N1 C1 175.5(5) . . . . ?
C61 N3 N1 C5 -1.5(6) . . . . ?
C61 N3 C2 C1 175.5(5) . . . . ?
C61 N3 C2 C5 -1.5(6) . . . . ?
C101 C100 C101 C101 0.003(1) 4_566 . . 12_655 ?
